data_1563234
loop_
_publ_author_name
'Wu, Jing-Yun'
'Yang, Ciao-Wei'
'Chen, Hui-Fang'
'Jao, Yu-Chen'
'Huang, Sheng-Ming'
'Tsai, Chiitang'
'Tseng, Tien-Wen'
'Lee, Gene-Hsiang'
'Peng, Shie-Ming'
'Lu, Kuang-Lieh'

_publ_section_title
;
 Rare configuration of tautomeric benzimidazolecarboxylate ligands in
 cadmium(II) and copper(II) coordination polymers
;
_journal_issue 7
_journal_name_full 'Journal of Solid State Chemistry'
_journal_page_first 1740
_journal_page_last 1748
_journal_paper_doi 10.1016/j.jssc.2011.05.002
_journal_volume 184
_journal_year 2011
_chemical_formula_sum 'C26 H32 Cu N4 O7'
_chemical_formula_weight 576.10
_space_group_IT_number 14
_space_group_name_Hall '-P 2ybc'
_space_group_name_H-M_alt 'P 1 21/c 1'
_symmetry_cell_setting monoclinic
_symmetry_space_group_name_H-M 'P 1 21/c 1'
_atom_sites_solution_hydrogens geom
_atom_sites_solution_primary direct
_atom_sites_solution_secondary difmap
_audit_creation_method SHELXL-97
_cell_angle_alpha 90.00
_cell_angle_beta 112.6510(10)
_cell_angle_gamma 90.00
_cell_formula_units_Z 4
_cell_length_a 15.6668(4)
_cell_length_b 12.0204(3)
_cell_length_c 15.4503(3)
_cell_measurement_temperature 150(2)
_cell_volume 2685.19(11)
_computing_cell_refinement 'Bruker SMART'
_computing_data_collection 'Bruker SMART'
_computing_data_reduction 'Bruker SAINT'
_computing_structure_refinement 'SHELXL-97 (Sheldrick, 1997)'
_computing_structure_solution 'SHELXS-97 (Sheldrick, 1990)'
_diffrn_ambient_temperature 150(2)
_diffrn_measured_fraction_theta_full 0.998
_diffrn_measured_fraction_theta_max 0.998
_diffrn_measurement_device_type 'CCD area detector'
_diffrn_measurement_method 'phi and omega scans'
_diffrn_radiation_monochromator graphite
_diffrn_radiation_source 'fine-focus sealed tube'
_diffrn_radiation_type MoK\a
_diffrn_radiation_wavelength 0.71073
_diffrn_reflns_av_R_equivalents 0.0441
_diffrn_reflns_av_sigmaI/netI 0.0481
_diffrn_reflns_limit_h_max 17
_diffrn_reflns_limit_h_min -18
_diffrn_reflns_limit_k_max 13
_diffrn_reflns_limit_k_min -14
_diffrn_reflns_limit_l_max 18
_diffrn_reflns_limit_l_min -15
_diffrn_reflns_number 17173
_diffrn_reflns_theta_full 25.02
_diffrn_reflns_theta_max 25.02
_diffrn_reflns_theta_min 1.41
_exptl_absorpt_coefficient_mu 0.865
_exptl_absorpt_correction_type none
_exptl_crystal_colour blue
_exptl_crystal_density_diffrn 1.425
_exptl_crystal_density_method 'not measured'
_exptl_crystal_description prism
_exptl_crystal_F_000 1204
_exptl_crystal_size_max 0.08
_exptl_crystal_size_mid 0.05
_exptl_crystal_size_min 0.05
_refine_diff_density_max 0.647
_refine_diff_density_min -0.421
_refine_diff_density_rms 0.080
_refine_ls_extinction_method none
_refine_ls_goodness_of_fit_ref 1.074
_refine_ls_hydrogen_treatment constr
_refine_ls_matrix_type full
_refine_ls_number_parameters 345
_refine_ls_number_reflns 4734
_refine_ls_number_restraints 0
_refine_ls_restrained_S_all 1.074
_refine_ls_R_factor_all 0.0659
_refine_ls_R_factor_gt 0.0436
_refine_ls_shift/su_max 0.000
_refine_ls_shift/su_mean 0.000
_refine_ls_structure_factor_coef Fsqd
_refine_ls_weighting_details 'calc w=1/[\s^2^(Fo^2^)+(0.0637P)^2^+1.8377P] where P=(Fo^2^+2Fc^2^)/3'
_refine_ls_weighting_scheme calc
_refine_ls_wR_factor_gt 0.1127
_refine_ls_wR_factor_ref 0.1324
_reflns_number_gt 3389
_reflns_number_total 4734
_reflns_threshold_expression >2sigma(I)
_cod_data_source_file JSSC-2011-184-1740.cif
_cod_data_source_block i9952
_cod_depositor_comments
;
The following automatic conversions were performed:

data item '_symmetry_cell_setting' value 'Monoclinic' was changed to
'monoclinic' in accordance with the built-in table derived from the
CIF Core dictionary named 'cif_core.dic' version 2.4.5 last updated
on 2014-11-21.

Automatic conversion script
Id: cif_fix_values 8369 2020-08-20 11:38:08Z andrius 
;
_cod_original_sg_symbol_H-M P2(1)/c
_cod_database_code 1563234

loop_
_symmetry_equiv_pos_as_xyz
'x, y, z'
'-x, y+1/2, -z+1/2'
'-x, -y, -z'
'x, -y-1/2, z-1/2'

loop_
_atom_site_label
_atom_site_type_symbol
_atom_site_fract_x
_atom_site_fract_y
_atom_site_fract_z
_atom_site_U_iso_or_equiv
_atom_site_adp_type
_atom_site_occupancy
_atom_site_symmetry_multiplicity
_atom_site_calc_flag
_atom_site_refinement_flags
_atom_site_disorder_assembly
_atom_site_disorder_group
Cu1 Cu 0.26944(3) -0.00113(3) 0.03737(2) 0.01687(15) Uani 1 1 d . . .
O1 O 0.22370(15) 0.41812(18) 0.41875(14) 0.0210(5) Uani 1 1 d . . .
O2 O 0.35856(15) 0.33511(19) 0.49277(15) 0.0235(5) Uani 1 1 d . . .
O3 O 0.31832(15) -0.41700(18) -0.34387(14) 0.0217(5) Uani 1 1 d . . .
O4 O 0.18252(16) -0.3363(2) -0.41650(15) 0.0293(6) Uani 1 1 d . . .
N1 N 0.20072(18) 0.1001(2) 0.08868(17) 0.0202(6) Uani 1 1 d . . .
N2 N 0.09517(19) 0.2186(2) 0.09568(18) 0.0244(7) Uani 1 1 d . . .
H101 H 0.0436 0.2564 0.0766 0.029 Uiso 1 1 d R . .
N3 N 0.33933(18) -0.0987(2) -0.01469(17) 0.0195(6) Uani 1 1 d . . .
N4 N 0.45498(18) -0.1895(2) -0.03211(17) 0.0215(6) Uani 1 1 d . . .
H102 H 0.5118 -0.1952 -0.0216 0.026 Uiso 1 1 d R . .
C1 C 0.1163(2) 0.1413(3) 0.0444(2) 0.0215(7) Uani 1 1 d . . .
C2 C 0.1704(2) 0.2299(3) 0.1802(2) 0.0214(7) Uani 1 1 d . . .
C3 C 0.1850(2) 0.2951(3) 0.2582(2) 0.0222(7) Uani 1 1 d . . .
H3 H 0.1412 0.3466 0.2593 0.027 Uiso 1 1 calc R . .
C4 C 0.2675(2) 0.2806(3) 0.3347(2) 0.0195(7) Uani 1 1 d . . .
C5 C 0.3330(2) 0.2042(3) 0.3309(2) 0.0234(8) Uani 1 1 d . . .
H5 H 0.3878 0.1961 0.3832 0.028 Uiso 1 1 calc R . .
C6 C 0.3194(2) 0.1405(3) 0.2527(2) 0.0234(8) Uani 1 1 d . . .
H6 H 0.3641 0.0904 0.2513 0.028 Uiso 1 1 calc R . .
C7 C 0.2365(2) 0.1537(3) 0.1759(2) 0.0192(7) Uani 1 1 d . . .
C8 C 0.0496(2) 0.1061(3) -0.0500(2) 0.0283(8) Uani 1 1 d . . .
H8A H 0.0602 0.1488 -0.0974 0.042 Uiso 1 1 calc R . .
H8B H -0.0124 0.1186 -0.0543 0.042 Uiso 1 1 calc R . .
H8C H 0.0580 0.0285 -0.0590 0.042 Uiso 1 1 calc R . .
C9 C 0.2860(2) 0.3486(3) 0.4223(2) 0.0200(7) Uani 1 1 d . . .
C10 C 0.4290(2) -0.1206(3) 0.0232(2) 0.0216(7) Uani 1 1 d . . .
C11 C 0.3769(2) -0.2126(3) -0.1118(2) 0.0210(7) Uani 1 1 d . . .
C12 C 0.3638(2) -0.2783(3) -0.1905(2) 0.0224(7) Uani 1 1 d . . .
H12 H 0.4117 -0.3194 -0.1962 0.027 Uiso 1 1 calc R . .
C13 C 0.2750(2) -0.2787(3) -0.2599(2) 0.0211(7) Uani 1 1 d . . .
C14 C 0.2029(2) -0.2186(3) -0.2496(2) 0.0246(8) Uani 1 1 d . . .
H14 H 0.1447 -0.2199 -0.2980 0.030 Uiso 1 1 calc R . .
C15 C 0.2155(2) -0.1576(3) -0.1702(2) 0.0258(8) Uani 1 1 d . . .
H15 H 0.1668 -0.1196 -0.1633 0.031 Uiso 1 1 calc R . .
C16 C 0.3049(2) -0.1550(3) -0.0999(2) 0.0205(7) Uani 1 1 d . . .
C17 C 0.4948(2) -0.0746(3) 0.1133(2) 0.0263(8) Uani 1 1 d . . .
H17A H 0.4769 0.0000 0.1209 0.039 Uiso 1 1 calc R . .
H17B H 0.5560 -0.0741 0.1132 0.039 Uiso 1 1 calc R . .
H17C H 0.4939 -0.1199 0.1642 0.039 Uiso 1 1 calc R . .
C18 C 0.2562(2) -0.3469(3) -0.3463(2) 0.0213(7) Uani 1 1 d . . .
O5 O 0.1474(2) 0.4965(2) 0.9357(2) 0.0544(8) Uani 1 1 d . . .
C19 C 0.0831(4) 0.4092(4) 0.8952(4) 0.0792(17) Uani 1 1 d . . .
H19A H 0.0395 0.4034 0.9256 0.095 Uiso 1 1 calc R . .
H19B H 0.1150 0.3386 0.9013 0.095 Uiso 1 1 calc R . .
C20 C 0.0349(3) 0.4393(5) 0.7950(4) 0.0730(16) Uani 1 1 d . . .
H20A H -0.0256 0.4703 0.7835 0.088 Uiso 1 1 calc R . .
H20B H 0.0276 0.3746 0.7552 0.088 Uiso 1 1 calc R . .
C21 C 0.0961(3) 0.5240(4) 0.7770(3) 0.0611(14) Uani 1 1 d . . .
H21A H 0.1121 0.5015 0.7249 0.073 Uiso 1 1 calc R . .
H21B H 0.0656 0.5958 0.7628 0.073 Uiso 1 1 calc R . .
C22 C 0.1790(3) 0.5291(4) 0.8643(3) 0.0574(13) Uani 1 1 d . . .
H22A H 0.2262 0.4786 0.8618 0.069 Uiso 1 1 calc R . .
H22B H 0.2041 0.6039 0.8754 0.069 Uiso 1 1 calc R . .
O6 O 0.5645(2) 0.5788(3) 0.8982(3) 0.0944(14) Uani 1 1 d . . .
C23 C 0.5713(4) 0.4705(5) 0.9316(5) 0.0797(17) Uani 1 1 d . . .
H23A H 0.5102 0.4406 0.9188 0.096 Uiso 1 1 calc R . .
H23B H 0.6060 0.4694 0.9989 0.096 Uiso 1 1 calc R . .
C24 C 0.6181(5) 0.4038(5) 0.8850(5) 0.093(2) Uani 1 1 d . . .
H24A H 0.5739 0.3638 0.8322 0.112 Uiso 1 1 calc R . .
H24B H 0.6596 0.3507 0.9281 0.112 Uiso 1 1 calc R . .
C25 C 0.6713(4) 0.4872(4) 0.8524(4) 0.0637(14) Uani 1 1 d . . .
H25A H 0.7374 0.4738 0.8819 0.076 Uiso 1 1 calc R . .
H25B H 0.6526 0.4845 0.7848 0.076 Uiso 1 1 calc R . .
C26 C 0.6462(3) 0.5966(4) 0.8829(4) 0.0636(14) Uani 1 1 d . . .
H26A H 0.6952 0.6219 0.9400 0.076 Uiso 1 1 calc R . .
H26B H 0.6363 0.6524 0.8346 0.076 Uiso 1 1 calc R . .
O7 O 0.93277(18) 0.3283(2) 0.0112(2) 0.0570(9) Uani 1 1 d . . .
H103 H 0.9093 0.3971 0.0190 0.086 Uiso 1 1 d R . .
H104 H 0.8907 0.2772 -0.0209 0.086 Uiso 1 1 d R . .

loop_
_atom_site_aniso_label
_atom_site_aniso_U_11
_atom_site_aniso_U_22
_atom_site_aniso_U_33
_atom_site_aniso_U_23
_atom_site_aniso_U_13
_atom_site_aniso_U_12
Cu1 0.0223(3) 0.0158(2) 0.0125(2) 0.00046(15) 0.00671(17) 0.00190(16)
O1 0.0230(13) 0.0206(13) 0.0191(11) -0.0029(10) 0.0078(10) 0.0013(10)
O2 0.0233(13) 0.0266(13) 0.0178(11) -0.0029(10) 0.0046(10) -0.0006(10)
O3 0.0281(13) 0.0201(12) 0.0177(11) -0.0023(9) 0.0099(10) -0.0013(11)
O4 0.0278(14) 0.0324(15) 0.0215(12) -0.0043(11) 0.0027(11) 0.0021(11)
N1 0.0231(15) 0.0219(15) 0.0151(13) 0.0005(11) 0.0069(12) -0.0011(12)
N2 0.0232(16) 0.0270(16) 0.0201(14) -0.0051(12) 0.0051(12) 0.0065(13)
N3 0.0217(15) 0.0231(16) 0.0118(13) -0.0029(11) 0.0041(12) -0.0005(12)
N4 0.0200(15) 0.0229(16) 0.0214(14) -0.0019(12) 0.0078(12) 0.0026(12)
C1 0.025(2) 0.0218(18) 0.0188(16) 0.0008(14) 0.0099(15) 0.0020(15)
C2 0.0220(18) 0.0218(18) 0.0201(17) -0.0008(14) 0.0077(15) 0.0007(15)
C3 0.0252(19) 0.0213(18) 0.0215(17) -0.0041(14) 0.0105(15) 0.0007(15)
C4 0.0237(18) 0.0181(18) 0.0182(16) -0.0016(13) 0.0097(15) -0.0025(14)
C5 0.0238(19) 0.0242(19) 0.0171(16) -0.0017(14) 0.0023(14) 0.0018(15)
C6 0.0214(19) 0.0235(19) 0.0243(17) -0.0002(15) 0.0078(15) 0.0044(15)
C7 0.0236(18) 0.0180(17) 0.0155(16) -0.0034(13) 0.0071(14) -0.0026(14)
C8 0.027(2) 0.033(2) 0.0233(18) -0.0065(16) 0.0074(16) 0.0009(16)
C9 0.0267(19) 0.0164(17) 0.0187(17) 0.0009(14) 0.0107(16) -0.0057(15)
C10 0.029(2) 0.0167(17) 0.0214(17) 0.0016(14) 0.0117(15) 0.0000(15)
C11 0.0215(18) 0.0213(18) 0.0194(16) 0.0028(14) 0.0071(14) 0.0010(15)
C12 0.0254(19) 0.0220(18) 0.0208(17) 0.0001(14) 0.0099(15) 0.0033(15)
C13 0.0258(19) 0.0176(18) 0.0217(17) 0.0008(14) 0.0113(15) 0.0002(14)
C14 0.0216(18) 0.027(2) 0.0213(17) -0.0032(15) 0.0042(15) -0.0003(15)
C15 0.0244(19) 0.028(2) 0.0248(18) -0.0042(15) 0.0093(16) 0.0048(16)
C16 0.0276(19) 0.0178(17) 0.0161(16) 0.0007(13) 0.0084(15) 0.0002(15)
C17 0.0273(19) 0.030(2) 0.0199(17) -0.0034(15) 0.0072(15) 0.0008(16)
C18 0.0262(19) 0.0163(17) 0.0210(17) -0.0009(14) 0.0087(16) -0.0056(15)
O5 0.065(2) 0.051(2) 0.0480(18) 0.0008(14) 0.0227(17) 0.0071(16)
C19 0.086(4) 0.050(3) 0.108(5) 0.003(3) 0.043(4) -0.027(3)
C20 0.049(3) 0.068(4) 0.090(4) -0.024(3) 0.013(3) -0.001(3)
C21 0.057(3) 0.074(4) 0.048(3) -0.003(3) 0.015(3) -0.001(3)
C22 0.056(3) 0.065(3) 0.052(3) 0.006(2) 0.022(3) 0.008(3)
O6 0.055(2) 0.057(3) 0.166(4) 0.001(3) 0.037(3) 0.0061(19)
C23 0.069(4) 0.075(4) 0.101(5) -0.004(4) 0.039(4) -0.010(3)
C24 0.137(6) 0.052(4) 0.119(5) -0.020(3) 0.081(5) -0.017(4)
C25 0.062(3) 0.073(4) 0.052(3) 0.001(3) 0.019(3) 0.007(3)
C26 0.050(3) 0.055(3) 0.076(4) 0.011(3) 0.013(3) -0.004(3)
O7 0.0296(16) 0.0430(18) 0.078(2) -0.0277(16) -0.0017(15) 0.0085(14)

loop_
_atom_type_symbol
_atom_type_description
_atom_type_scat_dispersion_real
_atom_type_scat_dispersion_imag
_atom_type_scat_source
C C 0.0033 0.0016 'International Tables Vol C Tables 4.2.6.8 and 6.1.1.4'
H H 0.0000 0.0000 'International Tables Vol C Tables 4.2.6.8 and 6.1.1.4'
N N 0.0061 0.0033 'International Tables Vol C Tables 4.2.6.8 and 6.1.1.4'
O O 0.0106 0.0060 'International Tables Vol C Tables 4.2.6.8 and 6.1.1.4'
Cu Cu 0.3201 1.2651 'International Tables Vol C Tables 4.2.6.8 and 6.1.1.4'

loop_
_geom_angle_atom_site_label_1
_geom_angle_atom_site_label_2
_geom_angle_atom_site_label_3
_geom_angle
_geom_angle_site_symmetry_1
_geom_angle_site_symmetry_3
O3 Cu1 O1 178.54(9) 4_556 4_565
O3 Cu1 N3 90.29(10) 4_556 .
O1 Cu1 N3 88.97(9) 4_565 .
O3 Cu1 N1 90.60(9) 4_556 .
O1 Cu1 N1 90.11(10) 4_565 .
N3 Cu1 N1 178.54(10) . .
C9 O1 Cu1 107.22(19) . 4_566
C18 O3 Cu1 106.55(19) . 4
C1 N1 C7 105.9(3) . .
C1 N1 Cu1 127.5(2) . .
C7 N1 Cu1 126.1(2) . .
C1 N2 C2 108.0(3) . .
C10 N3 C16 106.3(3) . .
C10 N3 Cu1 126.8(2) . .
C16 N3 Cu1 126.9(2) . .
C10 N4 C11 107.7(3) . .
N1 C1 N2 112.1(3) . .
N1 C1 C8 125.6(3) . .
N2 C1 C8 122.2(3) . .
C3 C2 N2 132.2(3) . .
C3 C2 C7 122.3(3) . .
N2 C2 C7 105.5(3) . .
C2 C3 C4 117.4(3) . .
C3 C4 C5 120.4(3) . .
C3 C4 C9 119.4(3) . .
C5 C4 C9 120.2(3) . .
C6 C5 C4 122.4(3) . .
C5 C6 C7 117.6(3) . .
C6 C7 N1 131.7(3) . .
C6 C7 C2 119.9(3) . .
N1 C7 C2 108.4(3) . .
O2 C9 O1 123.4(3) . .
O2 C9 C4 120.6(3) . .
O1 C9 C4 116.0(3) . .
N3 C10 N4 111.5(3) . .
N3 C10 C17 125.1(3) . .
N4 C10 C17 123.3(3) . .
N4 C11 C16 105.4(3) . .
N4 C11 C12 131.9(3) . .
C16 C11 C12 122.7(3) . .
C13 C12 C11 116.1(3) . .
C12 C13 C14 121.5(3) . .
C12 C13 C18 119.0(3) . .
C14 C13 C18 119.6(3) . .
C15 C14 C13 122.0(3) . .
C14 C15 C16 117.4(3) . .
N3 C16 C11 109.1(3) . .
N3 C16 C15 130.6(3) . .
C11 C16 C15 120.3(3) . .
O4 C18 O3 122.2(3) . .
O4 C18 C13 121.2(3) . .
O3 C18 C13 116.7(3) . .
C19 O5 C22 105.0(4) . .
O5 C19 C20 105.6(4) . .
C19 C20 C21 104.8(4) . .
C22 C21 C20 105.1(4) . .
O5 C22 C21 104.6(4) . .
C23 O6 C26 105.1(4) . .
O6 C23 C24 108.4(5) . .
C23 C24 C25 104.4(5) . .
C26 C25 C24 103.4(4) . .
O6 C26 C25 106.6(4) . .

loop_
_geom_bond_atom_site_label_1
_geom_bond_atom_site_label_2
_geom_bond_distance
_geom_bond_site_symmetry_2
Cu1 O3 1.959(2) 4_556
Cu1 O1 1.964(2) 4_565
Cu1 N3 1.975(3) .
Cu1 N1 1.982(3) .
O1 C9 1.270(4) .
O1 Cu1 1.964(2) 4_566
O2 C9 1.245(4) .
O3 C18 1.277(4) .
O3 Cu1 1.959(2) 4
O4 C18 1.249(4) .
N1 C1 1.328(4) .
N1 C7 1.401(4) .
N2 C1 1.343(4) .
N2 C2 1.388(4) .
N3 C10 1.324(4) .
N3 C16 1.392(4) .
N4 C10 1.359(4) .
N4 C11 1.390(4) .
C1 C8 1.491(4) .
C2 C3 1.380(4) .
C2 C7 1.403(4) .
C3 C4 1.386(4) .
C4 C5 1.395(4) .
C4 C9 1.510(4) .
C5 C6 1.377(4) .
C6 C7 1.390(4) .
C10 C17 1.484(4) .
C11 C16 1.394(4) .
C11 C12 1.398(4) .
C12 C13 1.392(5) .
C13 C14 1.401(4) .
C13 C18 1.496(4) .
C14 C15 1.377(5) .
C15 C16 1.402(5) .
O5 C19 1.422(6) .
O5 C22 1.426(5) .
C19 C20 1.481(7) .
C20 C21 1.496(7) .
C21 C22 1.470(6) .
O6 C23 1.390(7) .
O6 C26 1.405(6) .
C23 C24 1.451(7) .
C24 C25 1.509(7) .
C25 C26 1.500(7) .
